data_4339181
loop_
_publ_author_name
'Pi\~nero, Dalice'
'Baran, Peter'
'Boca, Roman'
'Herchel, Radovan'
'Klein, Michael'
'Raptis, Raphael G.'
'Renz, Franz'
'Sanakis, Yiannis'

_publ_section_title
;
 A pyrazolate-supported Fe(3)(mu(3)-O) core: structural, spectroscopic,
 electrochemical, and magnetic study.
;
_journal_issue 26
_journal_name_full 'Inorganic chemistry'
_journal_page_first 10981
_journal_page_last 10989
_journal_paper_doi 10.1021/ic0701460
_journal_volume 46
_journal_year 2007
_chemical_formula_sum 'C66 H52 Cl3 Fe3 N18 O13 P2'
_chemical_formula_weight 1641.10
_chemical_name_systematic
; 
 ? 
;
_space_group_IT_number 14
_symmetry_cell_setting monoclinic
_symmetry_space_group_name_Hall '-P 2yn'
_symmetry_space_group_name_H-M 'P 1 21/n 1'
_atom_sites_solution_hydrogens geom
_atom_sites_solution_primary direct
_atom_sites_solution_secondary difmap
_audit_creation_method SHELXL-97
_cell_angle_alpha 90.00
_cell_angle_beta 106.755(3)
_cell_angle_gamma 90.00
_cell_formula_units_Z 4
_cell_length_a 17.532(3)
_cell_length_b 18.109(3)
_cell_length_c 24.150(4)
_cell_measurement_temperature 298(2)
_cell_volume 7342(2)
_computing_structure_refinement 'SHELXL-97 (Sheldrick, 1997)'
_computing_structure_solution 'SHELXS-97 (Sheldrick, 1990)'
_diffrn_ambient_temperature 298(2)
_diffrn_measured_fraction_theta_full 0.997
_diffrn_measured_fraction_theta_max 0.997
_diffrn_radiation_monochromator graphite
_diffrn_radiation_source 'fine-focus sealed tube'
_diffrn_radiation_type MoK\a
_diffrn_radiation_wavelength 0.71073
_diffrn_reflns_av_R_equivalents 0.0695
_diffrn_reflns_av_sigmaI/netI 0.0975
_diffrn_reflns_limit_h_max 19
_diffrn_reflns_limit_h_min -20
_diffrn_reflns_limit_k_max 18
_diffrn_reflns_limit_k_min -21
_diffrn_reflns_limit_l_max 28
_diffrn_reflns_limit_l_min -28
_diffrn_reflns_number 40334
_diffrn_reflns_theta_full 25.06
_diffrn_reflns_theta_max 25.06
_diffrn_reflns_theta_min 1.65
_exptl_absorpt_coefficient_mu 0.811
_exptl_crystal_colour brown
_exptl_crystal_density_diffrn 1.485
_exptl_crystal_density_method 'not measured'
_exptl_crystal_description Polyhedron
_exptl_crystal_F_000 3348
_exptl_crystal_size_max 0.16
_exptl_crystal_size_mid 0.14
_exptl_crystal_size_min 0.14
_refine_diff_density_max 0.296
_refine_diff_density_min -0.315
_refine_diff_density_rms 0.061
_refine_ls_extinction_method none
_refine_ls_goodness_of_fit_ref 0.902
_refine_ls_hydrogen_treatment mixed
_refine_ls_matrix_type full
_refine_ls_number_parameters 946
_refine_ls_number_reflns 12952
_refine_ls_number_restraints 0
_refine_ls_restrained_S_all 0.902
_refine_ls_R_factor_all 0.1219
_refine_ls_R_factor_gt 0.0472
_refine_ls_shift/su_max 0.005
_refine_ls_shift/su_mean 0.000
_refine_ls_structure_factor_coef Fsqd
_refine_ls_weighting_details 'calc w=1/[\s^2^(Fo^2^)+(0.0435P)^2^+0.0000P] where P=(Fo^2^+2Fc^2^)/3'
_refine_ls_weighting_scheme calc
_refine_ls_wR_factor_gt 0.0846
_refine_ls_wR_factor_ref 0.1026
_reflns_number_gt 6696
_reflns_number_total 12952
_reflns_threshold_expression >2sigma(I)
_cod_data_source_file ic0701460-file004.cif
_cod_data_source_block dp042
_cod_depositor_comments
;
The following automatic conversions were performed:

'_symmetry_cell_setting' value 'Monoclinic' changed to 'monoclinic'
according to
/usr/data/users/saulius/automatic-downloads/retrospective/ACS/lib/dictionaries/cif_core.dic
dictionary named 'cif_core.dic' version 2.4.2 from 2011-04-26.

Automatic conversion script
Id: cif_fix_values 2281 2013-09-26 08:29:07Z andrius 
;
_cod_original_sg_symbol_H-M P2(1)/n
_cod_database_code 4339181

loop_
_symmetry_equiv_pos_as_xyz
'x, y, z'
'-x+1/2, y+1/2, -z+1/2'
'-x, -y, -z'
'x-1/2, -y-1/2, z-1/2'

loop_
_atom_site_label
_atom_site_type_symbol
_atom_site_fract_x
_atom_site_fract_y
_atom_site_fract_z
_atom_site_U_iso_or_equiv
_atom_site_adp_type
_atom_site_occupancy
_atom_site_symmetry_multiplicity
_atom_site_calc_flag
_atom_site_refinement_flags
Fe1 Fe 0.02558(3) 0.27309(3) 0.21883(2) 0.04568(17) Uani 1 1 d .
Fe2 Fe -0.02227(3) 0.15550(3) 0.11031(2) 0.04675(17) Uani 1 1 d .
Fe3 Fe -0.01823(3) 0.10235(3) 0.24054(2) 0.04255(16) Uani 1 1 d .
Cl1 Cl 0.06140(7) 0.39003(6) 0.25137(5) 0.0718(4) Uani 1 1 d .
Cl2 Cl -0.04402(8) 0.13004(8) 0.01527(5) 0.0873(4) Uani 1 1 d .
Cl3 Cl -0.03917(7) 0.00896(6) 0.29847(5) 0.0679(3) Uani 1 1 d .
P1 P 0.97149(7) 0.64768(6) 0.14050(5) 0.0543(3) Uani 1 1 d .
P2 P 0.01040(6) 0.26953(7) 0.54150(5) 0.0518(3) Uani 1 1 d .
O1 O -0.00408(13) 0.17679(12) 0.19029(10) 0.0396(6) Uani 1 1 d .
O2 O -0.24868(19) 0.45200(19) 0.07134(16) 0.0966(12) Uani 1 1 d .
O3 O -0.29804(18) 0.36225(18) 0.01348(16) 0.0877(11) Uani 1 1 d .
O4 O 0.2812(3) 0.3699(4) 0.1149(3) 0.179(3) Uani 1 1 d .
O5 O 0.2359(3) 0.3038(3) 0.0361(3) 0.145(2) Uani 1 1 d .
O6 O -0.3566(2) 0.0083(2) 0.1244(2) 0.1128(15) Uani 1 1 d .
O7 O -0.3417(2) -0.0003(2) 0.03930(18) 0.1066(13) Uani 1 1 d .
O8 O 0.2037(2) -0.1350(2) 0.20587(19) 0.1056(13) Uani 1 1 d .
O9 O 0.2151(2) -0.0902(2) 0.12551(19) 0.1062(14) Uani 1 1 d .
O10 O -0.2036(2) 0.2357(2) 0.39013(16) 0.0982(12) Uani 1 1 d .
O11 O -0.1843(2) 0.3491(2) 0.36913(18) 0.1147(14) Uani 1 1 d .
O12 O 0.29233(19) 0.1078(2) 0.43012(15) 0.0963(12) Uani 1 1 d .
O13 O 0.31216(17) 0.2248(2) 0.42268(13) 0.0829(10) Uani 1 1 d .
N1 N -0.06861(17) 0.30581(18) 0.14408(13) 0.0424(8) Uani 1 1 d .
N2 N -0.09092(18) 0.25449(17) 0.10051(13) 0.0442(8) Uani 1 1 d .
N3 N -0.2455(2) 0.3892(2) 0.05344(17) 0.0644(10) Uani 1 1 d .
N4 N 0.10026(19) 0.2710(2) 0.16391(16) 0.0560(9) Uani 1 1 d .
N5 N 0.07899(19) 0.2234(2) 0.11757(17) 0.0573(10) Uani 1 1 d .
N6 N 0.2382(4) 0.3252(4) 0.0869(3) 0.118(2) Uani 1 1 d .
N7 N -0.12273(18) 0.09448(16) 0.11727(14) 0.0450(8) Uani 1 1 d .
N8 N -0.12418(18) 0.07826(17) 0.17298(14) 0.0451(8) Uani 1 1 d .
N9 N -0.3180(3) 0.0146(2) 0.0905(2) 0.0761(13) Uani 1 1 d .
N10 N 0.04725(18) 0.05911(18) 0.14260(14) 0.0502(9) Uani 1 1 d .
N11 N 0.04656(18) 0.03585(18) 0.19663(14) 0.0471(8) Uani 1 1 d .
N12 N 0.1861(2) -0.0908(2) 0.1656(2) 0.0753(12) Uani 1 1 d .
N13 N -0.07515(18) 0.18614(18) 0.27687(13) 0.0453(8) Uani 1 1 d .
N14 N -0.05600(18) 0.25813(18) 0.26819(13) 0.0450(8) Uani 1 1 d .
N15 N -0.1757(2) 0.2823(3) 0.36469(18) 0.0722(12) Uani 1 1 d .
N16 N 0.08858(18) 0.14423(17) 0.29805(13) 0.0462(8) Uani 1 1 d .
N17 N 0.10701(18) 0.21649(17) 0.28832(13) 0.0481(9) Uani 1 1 d .
N18 N 0.2721(2) 0.1681(3) 0.40829(16) 0.0681(11) Uani 1 1 d .
C1 C -0.1202(2) 0.3608(2) 0.13186(17) 0.0468(10) Uani 1 1 d .
H1 H -0.1180 0.4031 0.1541 0.056 Uiso 1 1 calc R
C2 C -0.1775(2) 0.3454(2) 0.08104(17) 0.0472(10) Uani 1 1 d .
C3 C -0.1571(2) 0.2782(2) 0.06220(17) 0.0501(11) Uani 1 1 d .
H3 H -0.1848 0.2538 0.0285 0.060 Uiso 1 1 calc R
C4 C 0.1609(3) 0.3120(3) 0.1586(2) 0.0734(15) Uani 1 1 d .
H4 H 0.1869 0.3487 0.1840 0.088 Uiso 1 1 calc R
C5 C 0.1783(3) 0.2906(3) 0.1088(3) 0.0811(17) Uani 1 1 d .
C6 C 0.1259(3) 0.2358(3) 0.0842(2) 0.0753(15) Uani 1 1 d .
H6 H 0.1235 0.2113 0.0499 0.090 Uiso 1 1 calc R
C7 C -0.1915(2) 0.0713(2) 0.08088(18) 0.0536(11) Uani 1 1 d .
H7 H -0.2053 0.0740 0.0408 0.064 Uiso 1 1 calc R
C8 C -0.2382(2) 0.0430(2) 0.1127(2) 0.0567(12) Uani 1 1 d .
C9 C -0.1940(3) 0.0480(2) 0.16960(19) 0.0546(11) Uani 1 1 d .
H9 H -0.2106 0.0325 0.2010 0.066 Uiso 1 1 calc R
C10 C 0.0959(2) 0.0160(2) 0.12431(19) 0.0550(11) Uani 1 1 d .
H10 H 0.1065 0.0199 0.0889 0.066 Uiso 1 1 calc R
C11 C 0.1280(2) -0.0356(2) 0.1663(2) 0.0537(11) Uani 1 1 d .
C12 C 0.0955(2) -0.0219(2) 0.21073(19) 0.0516(11) Uani 1 1 d .
H12 H 0.1058 -0.0486 0.2450 0.062 Uiso 1 1 calc R
C13 C -0.1192(2) 0.1864(2) 0.31327(17) 0.0517(11) Uani 1 1 d .
H13 H -0.1396 0.1449 0.3266 0.062 Uiso 1 1 calc R
C14 C -0.1297(2) 0.2584(3) 0.32809(18) 0.0517(11) Uani 1 1 d .
C15 C -0.0882(2) 0.3007(2) 0.29937(18) 0.0543(11) Uani 1 1 d .
H15 H -0.0835 0.3519 0.3017 0.065 Uiso 1 1 calc R
C16 C 0.1451(2) 0.1189(2) 0.34294(16) 0.0510(11) Uani 1 1 d .
H16 H 0.1474 0.0716 0.3584 0.061 Uiso 1 1 calc R
C17 C 0.2002(2) 0.1741(2) 0.36305(17) 0.0499(11) Uani 1 1 d .
C18 C 0.1734(2) 0.2341(2) 0.32787(16) 0.0481(10) Uani 1 1 d .
H18 H 0.1983 0.2799 0.3315 0.058 Uiso 1 1 calc R
C19 C 0.9440(2) 0.7432(2) 0.1375(2) 0.0568(12) Uani 1 1 d .
C20 C 0.9526(3) 0.7875(3) 0.0944(2) 0.0826(16) Uani 1 1 d .
H20 H 0.9694 0.7673 0.0645 0.099 Uiso 1 1 calc R
C21 C 0.9367(3) 0.8630(3) 0.0942(2) 0.0902(17) Uani 1 1 d .
H21 H 0.9423 0.8930 0.0644 0.108 Uiso 1 1 calc R
C22 C 0.9130(3) 0.8916(3) 0.1379(3) 0.0850(16) Uani 1 1 d .
H22 H 0.9019 0.9419 0.1381 0.102 Uiso 1 1 calc R
C23 C 0.9049(3) 0.8486(3) 0.1815(3) 0.1021(19) Uani 1 1 d .
H23 H 0.8896 0.8695 0.2118 0.122 Uiso 1 1 calc R
C24 C 0.9194(3) 0.7730(3) 0.1813(2) 0.0932(17) Uani 1 1 d .
H24 H 0.9124 0.7431 0.2108 0.112 Uiso 1 1 calc R
C25 C 0.9107(3) 0.5976(2) 0.1757(2) 0.0593(12) Uani 1 1 d .
C26 C 0.9442(3) 0.5564(3) 0.2243(2) 0.0735(14) Uani 1 1 d .
H26 H 0.9993 0.5550 0.2395 0.088 Uiso 1 1 calc R
C27 C 0.8977(5) 0.5170(3) 0.2511(3) 0.0975(19) Uani 1 1 d .
H27 H 0.9211 0.4912 0.2851 0.117 Uiso 1 1 calc R
C28 C 0.8181(5) 0.5162(4) 0.2278(4) 0.113(2) Uani 1 1 d .
H28 H 0.7870 0.4875 0.2448 0.135 Uiso 1 1 calc R
C29 C 0.7819(4) 0.5572(4) 0.1794(4) 0.110(2) Uani 1 1 d .
H29 H 0.7267 0.5570 0.1642 0.132 Uiso 1 1 calc R
C30 C 0.8291(3) 0.5994(3) 0.1532(3) 0.0899(17) Uani 1 1 d .
H30 H 0.8055 0.6283 0.1210 0.108 Uiso 1 1 calc R
C31 C 0.9589(2) 0.6125(2) 0.06921(18) 0.0514(11) Uani 1 1 d .
C32 C 0.8962(3) 0.5653(2) 0.0422(2) 0.0667(13) Uani 1 1 d .
H32 H 0.8613 0.5482 0.0619 0.080 Uiso 1 1 calc R
C33 C 0.8870(3) 0.5447(3) -0.0141(3) 0.0841(17) Uani 1 1 d .
H33 H 0.8455 0.5132 -0.0324 0.101 Uiso 1 1 calc R
C34 C 0.9369(4) 0.5692(3) -0.0436(2) 0.0896(19) Uani 1 1 d .
H34 H 0.9286 0.5557 -0.0820 0.107 Uiso 1 1 calc R
C35 C 0.9997(3) 0.6139(3) -0.0170(2) 0.0781(15) Uani 1 1 d .
H35 H 1.0349 0.6295 -0.0369 0.094 Uiso 1 1 calc R
C36 C 1.0105(3) 0.6355(2) 0.0392(2) 0.0634(13) Uani 1 1 d .
H36 H 1.0531 0.6660 0.0571 0.076 Uiso 1 1 calc R
C37 C 1.0735(2) 0.6381(2) 0.18190(17) 0.0530(11) Uani 1 1 d .
C38 C 1.1104(3) 0.5708(3) 0.1847(2) 0.0771(15) Uani 1 1 d .
H38 H 1.0832 0.5315 0.1630 0.093 Uiso 1 1 calc R
C39 C 1.1873(3) 0.5609(3) 0.2191(2) 0.0863(16) Uani 1 1 d .
H39 H 1.2117 0.5150 0.2208 0.104 Uiso 1 1 calc R
C40 C 1.2275(3) 0.6181(4) 0.2506(2) 0.0827(16) Uani 1 1 d .
H40 H 1.2793 0.6115 0.2741 0.099 Uiso 1 1 calc R
C41 C 1.1920(3) 0.6844(3) 0.2476(2) 0.0862(17) Uani 1 1 d .
H41 H 1.2201 0.7237 0.2688 0.103 Uiso 1 1 calc R
C42 C 1.1145(3) 0.6955(3) 0.2138(2) 0.0718(14) Uani 1 1 d .
H42 H 1.0905 0.7415 0.2128 0.086 Uiso 1 1 calc R
C43 C 0.0504(2) 0.3257(2) 0.49556(17) 0.0506(11) Uani 1 1 d .
C44 C 0.1228(2) 0.3061(3) 0.4868(2) 0.0645(13) Uani 1 1 d .
H44 H 0.1521 0.2671 0.5075 0.077 Uiso 1 1 calc R
C45 C 0.1509(3) 0.3443(3) 0.4478(2) 0.0699(13) Uani 1 1 d .
H45 H 0.1993 0.3312 0.4420 0.084 Uiso 1 1 calc R
C46 C 0.1079(3) 0.4017(3) 0.4174(2) 0.0730(14) Uani 1 1 d .
H46 H 0.1270 0.4273 0.3908 0.088 Uiso 1 1 calc R
C47 C 0.0365(3) 0.4217(3) 0.4260(2) 0.0741(14) Uani 1 1 d .
H47 H 0.0074 0.4607 0.4051 0.089 Uiso 1 1 calc R
C48 C 0.0083(2) 0.3841(3) 0.46523(19) 0.0623(13) Uani 1 1 d .
H48 H -0.0396 0.3982 0.4714 0.075 Uiso 1 1 calc R
C49 C -0.0645(3) 0.3192(2) 0.56356(19) 0.0548(11) Uani 1 1 d .
C50 C -0.0484(3) 0.3521(3) 0.6170(2) 0.0877(16) Uani 1 1 d .
H50 H 0.0018 0.3471 0.6434 0.105 Uiso 1 1 calc R
C51 C -0.1064(4) 0.3926(4) 0.6316(3) 0.115(2) Uani 1 1 d .
H51 H -0.0947 0.4158 0.6674 0.137 Uiso 1 1 calc R
C52 C -0.1797(4) 0.3987(3) 0.5945(3) 0.0964(18) Uani 1 1 d .
H52 H -0.2190 0.4247 0.6052 0.116 Uiso 1 1 calc R
C53 C -0.1966(3) 0.3669(3) 0.5414(3) 0.0803(15) Uani 1 1 d .
H53 H -0.2472 0.3725 0.5157 0.096 Uiso 1 1 calc R
C54 C -0.1405(3) 0.3267(3) 0.5251(2) 0.0687(13) Uani 1 1 d .
H54 H -0.1529 0.3047 0.4888 0.082 Uiso 1 1 calc R
C55 C -0.0316(2) 0.1870(2) 0.50482(18) 0.0517(11) Uani 1 1 d .
C56 C -0.0894(3) 0.1493(3) 0.5220(2) 0.0679(13) Uani 1 1 d .
H56 H -0.1103 0.1695 0.5499 0.081 Uiso 1 1 calc R
C57 C -0.1162(3) 0.0816(3) 0.4979(2) 0.0807(15) Uani 1 1 d .
H57 H -0.1554 0.0565 0.5094 0.097 Uiso 1 1 calc R
C58 C -0.0852(3) 0.0515(3) 0.4573(2) 0.0810(16) Uani 1 1 d .
H58 H -0.1033 0.0058 0.4413 0.097 Uiso 1 1 calc R
C59 C -0.0274(3) 0.0883(3) 0.4400(2) 0.0739(14) Uani 1 1 d .
H59 H -0.0061 0.0673 0.4126 0.089 Uiso 1 1 calc R
C60 C -0.0011(3) 0.1565(3) 0.46358(19) 0.0639(13) Uani 1 1 d .
H60 H 0.0373 0.1819 0.4515 0.077 Uiso 1 1 calc R
C61 C 0.0898(2) 0.2430(2) 0.60366(17) 0.0541(11) Uani 1 1 d .
C62 C 0.0932(3) 0.1723(3) 0.6253(2) 0.0707(14) Uani 1 1 d .
H62 H 0.0533 0.1387 0.6080 0.085 Uiso 1 1 calc R
C63 C 0.1546(3) 0.1508(3) 0.6719(2) 0.0909(17) Uani 1 1 d .
H63 H 0.1562 0.1030 0.6863 0.109 Uiso 1 1 calc R
C64 C 0.2133(3) 0.1999(4) 0.6970(2) 0.1018(19) Uani 1 1 d .
H64 H 0.2553 0.1855 0.7285 0.122 Uiso 1 1 calc R
C65 C 0.2104(3) 0.2695(4) 0.6763(3) 0.123(2) Uani 1 1 d .
H65 H 0.2502 0.3029 0.6941 0.148 Uiso 1 1 calc R
C66 C 0.1496(3) 0.2915(3) 0.6295(2) 0.102(2) Uani 1 1 d .
H66 H 0.1490 0.3392 0.6153 0.122 Uiso 1 1 calc R

loop_
_atom_site_aniso_label
_atom_site_aniso_U_11
_atom_site_aniso_U_22
_atom_site_aniso_U_33
_atom_site_aniso_U_23
_atom_site_aniso_U_13
_atom_site_aniso_U_12
Fe1 0.0418(3) 0.0372(3) 0.0512(4) 0.0093(3) 0.0026(3) -0.0040(3)
Fe2 0.0474(4) 0.0465(4) 0.0479(4) 0.0072(3) 0.0163(3) 0.0103(3)
Fe3 0.0458(3) 0.0350(3) 0.0460(3) 0.0016(3) 0.0118(3) -0.0044(3)
Cl1 0.0743(8) 0.0419(7) 0.0874(9) 0.0044(6) 0.0044(7) -0.0132(6)
Cl2 0.1203(11) 0.0946(10) 0.0517(7) 0.0013(7) 0.0325(7) 0.0222(9)
Cl3 0.1051(9) 0.0435(7) 0.0610(7) 0.0024(6) 0.0335(7) -0.0167(6)
P1 0.0553(7) 0.0418(7) 0.0596(7) -0.0080(6) 0.0067(6) 0.0043(6)
P2 0.0429(6) 0.0516(7) 0.0581(7) -0.0015(6) 0.0099(5) -0.0034(6)
O1 0.0370(14) 0.0341(15) 0.0463(15) 0.0029(12) 0.0096(12) 0.0011(12)
O2 0.076(2) 0.056(2) 0.136(3) -0.015(2) -0.002(2) 0.028(2)
O3 0.049(2) 0.072(2) 0.115(3) -0.004(2) -0.0194(19) 0.0092(17)
O4 0.092(4) 0.197(6) 0.257(7) 0.053(5) 0.066(4) -0.057(4)
O5 0.135(4) 0.129(4) 0.223(6) 0.050(4) 0.131(4) 0.026(3)
O6 0.066(3) 0.122(4) 0.158(4) -0.048(3) 0.044(3) -0.034(2)
O7 0.085(3) 0.104(3) 0.099(3) -0.005(2) -0.023(2) -0.034(2)
O8 0.099(3) 0.080(3) 0.136(3) 0.025(3) 0.031(3) 0.049(2)
O9 0.096(3) 0.110(3) 0.129(3) -0.001(3) 0.057(3) 0.042(2)
O10 0.106(3) 0.111(3) 0.097(3) -0.019(3) 0.059(2) -0.014(3)
O11 0.123(3) 0.084(3) 0.157(4) -0.045(3) 0.071(3) 0.003(3)
O12 0.086(2) 0.081(3) 0.095(3) 0.024(2) -0.017(2) 0.023(2)
O13 0.060(2) 0.083(3) 0.081(2) -0.004(2) -0.0189(17) -0.005(2)
N1 0.0351(19) 0.041(2) 0.048(2) 0.0033(17) 0.0071(15) 0.0038(17)
N2 0.047(2) 0.039(2) 0.045(2) 0.0026(17) 0.0112(17) 0.0045(16)
N3 0.043(2) 0.054(3) 0.086(3) 0.000(2) 0.002(2) 0.008(2)
N4 0.038(2) 0.057(2) 0.070(3) 0.021(2) 0.0100(18) -0.0002(19)
N5 0.046(2) 0.062(3) 0.071(3) 0.021(2) 0.028(2) 0.014(2)
N6 0.085(4) 0.120(6) 0.172(7) 0.057(5) 0.076(5) 0.024(4)
N7 0.045(2) 0.039(2) 0.048(2) -0.0025(17) 0.0079(17) 0.0050(16)
N8 0.041(2) 0.041(2) 0.055(2) -0.0102(17) 0.0159(17) -0.0076(17)
N9 0.058(3) 0.055(3) 0.104(4) -0.014(3) 0.005(3) -0.005(2)
N10 0.050(2) 0.046(2) 0.058(2) 0.0092(19) 0.0213(18) 0.0122(18)
N11 0.045(2) 0.040(2) 0.057(2) 0.0101(18) 0.0162(17) 0.0063(17)
N12 0.059(3) 0.067(3) 0.099(4) -0.005(3) 0.020(3) 0.017(2)
N13 0.049(2) 0.041(2) 0.045(2) -0.0028(17) 0.0137(17) -0.0044(17)
N14 0.048(2) 0.032(2) 0.052(2) -0.0027(17) 0.0097(17) -0.0033(17)
N15 0.068(3) 0.075(3) 0.071(3) -0.022(3) 0.015(2) 0.001(3)
N16 0.047(2) 0.036(2) 0.049(2) 0.0084(17) 0.0028(17) -0.0030(17)
N17 0.044(2) 0.035(2) 0.055(2) 0.0088(17) -0.0017(17) -0.0055(17)
N18 0.059(3) 0.067(3) 0.064(3) 0.002(2) -0.003(2) 0.008(2)
C1 0.041(2) 0.041(3) 0.057(3) -0.002(2) 0.010(2) 0.004(2)
C2 0.036(2) 0.041(3) 0.062(3) 0.006(2) 0.009(2) 0.007(2)
C3 0.046(3) 0.049(3) 0.049(3) 0.001(2) 0.003(2) 0.001(2)
C4 0.037(3) 0.071(4) 0.106(4) 0.042(3) 0.009(3) -0.001(3)
C5 0.047(3) 0.083(4) 0.127(5) 0.054(4) 0.047(3) 0.017(3)
C6 0.062(3) 0.070(4) 0.107(4) 0.034(3) 0.046(3) 0.027(3)
C7 0.052(3) 0.044(3) 0.054(3) -0.009(2) -0.003(2) 0.006(2)
C8 0.043(3) 0.046(3) 0.076(3) -0.014(3) 0.009(3) -0.005(2)
C9 0.054(3) 0.046(3) 0.068(3) -0.017(2) 0.024(2) -0.006(2)
C10 0.054(3) 0.053(3) 0.064(3) 0.000(2) 0.026(2) 0.010(2)
C11 0.041(3) 0.047(3) 0.077(3) 0.002(3) 0.022(2) 0.015(2)
C12 0.052(3) 0.033(3) 0.063(3) 0.009(2) 0.006(2) 0.003(2)
C13 0.049(3) 0.055(3) 0.051(3) 0.000(2) 0.014(2) -0.008(2)
C14 0.051(3) 0.054(3) 0.050(3) -0.013(2) 0.014(2) 0.003(2)
C15 0.053(3) 0.042(3) 0.060(3) -0.010(2) 0.003(2) 0.000(2)
C16 0.057(3) 0.045(3) 0.048(3) 0.012(2) 0.009(2) 0.007(2)
C17 0.040(3) 0.049(3) 0.049(3) 0.004(2) -0.005(2) 0.004(2)
C18 0.043(3) 0.042(3) 0.054(3) 0.001(2) 0.006(2) -0.006(2)
C19 0.064(3) 0.043(3) 0.059(3) -0.016(2) 0.011(2) 0.003(2)
C20 0.121(4) 0.056(4) 0.069(3) -0.010(3) 0.025(3) 0.021(3)
C21 0.126(5) 0.055(4) 0.085(4) 0.000(3) 0.025(4) 0.021(3)
C22 0.094(4) 0.044(3) 0.117(5) -0.011(4) 0.031(4) 0.009(3)
C23 0.137(5) 0.068(4) 0.124(5) -0.027(4) 0.073(4) 0.008(4)
C24 0.134(5) 0.051(3) 0.109(4) -0.011(3) 0.060(4) 0.007(3)
C25 0.056(3) 0.048(3) 0.073(3) -0.014(3) 0.018(3) 0.002(2)
C26 0.079(4) 0.058(3) 0.088(4) -0.006(3) 0.032(3) 0.000(3)
C27 0.125(6) 0.072(4) 0.112(5) -0.005(4) 0.060(5) -0.005(4)
C28 0.124(7) 0.076(5) 0.171(8) -0.034(5) 0.096(6) -0.014(5)
C29 0.070(4) 0.106(6) 0.170(7) -0.050(5) 0.058(5) 0.006(4)
C30 0.071(4) 0.081(4) 0.123(5) -0.021(4) 0.035(4) 0.009(3)
C31 0.053(3) 0.035(3) 0.058(3) -0.007(2) 0.003(2) 0.009(2)
C32 0.067(3) 0.045(3) 0.079(4) -0.016(3) 0.008(3) -0.004(3)
C33 0.090(4) 0.052(3) 0.086(4) -0.026(3) -0.014(3) -0.002(3)
C34 0.122(5) 0.063(4) 0.064(4) -0.011(3) -0.005(4) 0.037(4)
C35 0.097(4) 0.071(4) 0.069(4) 0.006(3) 0.029(3) 0.029(3)
C36 0.067(3) 0.048(3) 0.069(3) -0.007(3) 0.010(3) 0.005(2)
C37 0.055(3) 0.046(3) 0.052(3) -0.003(2) 0.005(2) -0.005(2)
C38 0.061(3) 0.063(4) 0.093(4) -0.016(3) -0.002(3) 0.007(3)
C39 0.069(4) 0.078(4) 0.103(4) 0.005(3) 0.011(3) 0.017(3)
C40 0.054(3) 0.104(5) 0.081(4) 0.018(4) 0.004(3) -0.009(4)
C41 0.080(4) 0.079(4) 0.085(4) -0.007(3) 0.000(3) -0.028(3)
C42 0.072(3) 0.054(3) 0.077(3) -0.004(3) 0.003(3) -0.009(3)
C43 0.043(3) 0.053(3) 0.055(3) 0.004(2) 0.013(2) 0.001(2)
C44 0.048(3) 0.061(3) 0.083(3) 0.014(3) 0.017(3) 0.011(2)
C45 0.063(3) 0.065(3) 0.090(4) -0.001(3) 0.036(3) 0.002(3)
C46 0.069(4) 0.082(4) 0.070(3) 0.011(3) 0.023(3) -0.009(3)
C47 0.060(3) 0.080(4) 0.077(4) 0.024(3) 0.011(3) 0.010(3)
C48 0.044(3) 0.073(3) 0.067(3) 0.009(3) 0.011(2) 0.003(2)
C49 0.058(3) 0.050(3) 0.060(3) -0.002(2) 0.023(2) -0.003(2)
C50 0.077(4) 0.112(5) 0.073(4) -0.020(3) 0.020(3) 0.006(3)
C51 0.103(5) 0.157(6) 0.087(4) -0.043(4) 0.034(4) 0.023(5)
C52 0.086(4) 0.098(5) 0.120(5) -0.025(4) 0.053(4) 0.010(4)
C53 0.061(3) 0.081(4) 0.102(4) 0.000(3) 0.030(3) 0.011(3)
C54 0.059(3) 0.080(4) 0.070(3) -0.011(3) 0.023(3) 0.004(3)
C55 0.041(3) 0.059(3) 0.053(3) -0.002(2) 0.010(2) 0.002(2)
C56 0.054(3) 0.068(4) 0.085(4) -0.018(3) 0.025(3) -0.008(3)
C57 0.064(3) 0.073(4) 0.105(4) -0.017(3) 0.026(3) -0.019(3)
C58 0.063(4) 0.062(4) 0.099(4) -0.023(3) -0.008(3) -0.003(3)
C59 0.065(3) 0.082(4) 0.069(3) -0.017(3) 0.010(3) 0.006(3)
C60 0.059(3) 0.069(4) 0.061(3) -0.005(3) 0.012(2) -0.007(3)
C61 0.044(2) 0.054(3) 0.059(3) 0.005(2) 0.005(2) -0.008(2)
C62 0.056(3) 0.068(4) 0.079(3) 0.009(3) 0.004(3) -0.014(3)
C63 0.082(4) 0.084(4) 0.087(4) 0.027(3) -0.007(3) -0.009(3)
C64 0.071(4) 0.118(5) 0.087(4) 0.026(4) -0.024(3) -0.018(4)
C65 0.099(5) 0.100(5) 0.126(5) 0.027(4) -0.039(4) -0.054(4)
C66 0.090(4) 0.081(4) 0.101(4) 0.021(3) -0.027(3) -0.044(3)

loop_
_atom_type_symbol
_atom_type_description
_atom_type_scat_dispersion_real
_atom_type_scat_dispersion_imag
_atom_type_scat_source
C C 0.0033 0.0016 'International Tables Vol C Tables 4.2.6.8 and 6.1.1.4'
H H 0.0000 0.0000 'International Tables Vol C Tables 4.2.6.8 and 6.1.1.4'
N N 0.0061 0.0033 'International Tables Vol C Tables 4.2.6.8 and 6.1.1.4'
O O 0.0106 0.0060 'International Tables Vol C Tables 4.2.6.8 and 6.1.1.4'
Cl Cl 0.1484 0.1585 'International Tables Vol C Tables 4.2.6.8 and 6.1.1.4'
Fe Fe 0.3463 0.8444 'International Tables Vol C Tables 4.2.6.8 and 6.1.1.4'
P P 0.1023 0.0942 'International Tables Vol C Tables 4.2.6.8 and 6.1.1.4'

loop_
_geom_angle_atom_site_label_1
_geom_angle_atom_site_label_2
_geom_angle_atom_site_label_3
_geom_angle
O1 Fe1 N4 84.84(13)
O1 Fe1 N14 85.88(11)
N4 Fe1 N14 170.69(14)
O1 Fe1 N17 83.95(11)
N4 Fe1 N17 95.18(12)
N14 Fe1 N17 84.45(12)
O1 Fe1 N1 83.35(11)
N4 Fe1 N1 86.72(12)
N14 Fe1 N1 91.59(11)
N17 Fe1 N1 166.94(12)
O1 Fe1 Cl1 178.80(8)
N4 Fe1 Cl1 94.23(11)
N14 Fe1 Cl1 95.05(10)
N17 Fe1 Cl1 96.89(9)
N1 Fe1 Cl1 95.85(9)
O1 Fe2 N5 84.70(13)
O1 Fe2 N7 85.72(11)
N5 Fe2 N7 170.25(14)
O1 Fe2 N2 82.33(11)
N5 Fe2 N2 87.39(12)
N7 Fe2 N2 89.53(11)
O1 Fe2 N10 83.36(11)
N5 Fe2 N10 93.85(12)
N7 Fe2 N10 86.85(12)
N2 Fe2 N10 165.47(12)
O1 Fe2 Cl2 179.90(10)
N5 Fe2 Cl2 95.40(11)
N7 Fe2 Cl2 94.18(10)
N2 Fe2 Cl2 97.69(9)
N10 Fe2 Cl2 96.61(10)
O1 Fe3 N16 84.86(11)
O1 Fe3 N8 84.30(11)
N16 Fe3 N8 169.05(12)
O1 Fe3 N11 84.01(11)
N16 Fe3 N11 91.79(12)
N8 Fe3 N11 88.59(12)
O1 Fe3 N13 85.41(11)
N16 Fe3 N13 84.61(12)
N8 Fe3 N13 93.01(11)
N11 Fe3 N13 169.09(13)
O1 Fe3 Cl3 177.51(8)
N16 Fe3 Cl3 97.50(9)
N8 Fe3 Cl3 93.36(10)
N11 Fe3 Cl3 95.10(9)
N13 Fe3 Cl3 95.58(10)
C37 P1 C31 109.2(2)
C37 P1 C25 108.8(2)
C31 P1 C25 110.6(2)
C37 P1 C19 109.3(2)
C31 P1 C19 110.4(2)
C25 P1 C19 108.6(2)
C55 P2 C43 110.3(2)
C55 P2 C61 107.5(2)
C43 P2 C61 108.78(19)
C55 P2 C49 109.5(2)
C43 P2 C49 110.5(2)
C61 P2 C49 110.1(2)
Fe3 O1 Fe1 120.00(12)
Fe3 O1 Fe2 119.71(12)
Fe1 O1 Fe2 120.28(12)
C1 N1 N2 108.3(3)
C1 N1 Fe1 135.0(3)
N2 N1 Fe1 115.9(2)
C3 N2 N1 108.2(3)
C3 N2 Fe2 134.4(3)
N1 N2 Fe2 117.2(2)
O2 N3 O3 123.1(4)
O2 N3 C2 117.9(4)
O3 N3 C2 118.9(4)
C4 N4 N5 107.9(4)
C4 N4 Fe1 134.9(4)
N5 N4 Fe1 116.7(3)
C6 N5 N4 108.5(4)
C6 N5 Fe2 134.2(4)
N4 N5 Fe2 117.0(3)
O4 N6 O5 126.8(7)
O4 N6 C5 119.9(8)
O5 N6 C5 113.2(7)
C7 N7 N8 107.8(3)
C7 N7 Fe2 136.1(3)
N8 N7 Fe2 115.8(2)
C9 N8 N7 107.7(3)
C9 N8 Fe3 135.9(3)
N7 N8 Fe3 116.3(2)
O6 N9 O7 124.9(5)
O6 N9 C8 117.0(5)
O7 N9 C8 118.0(5)
C10 N10 N11 108.6(3)
C10 N10 Fe2 135.5(3)
N11 N10 Fe2 115.8(2)
C12 N11 N10 107.6(3)
C12 N11 Fe3 135.3(3)
N10 N11 Fe3 116.7(2)
O9 N12 O8 124.7(5)
O9 N12 C11 117.8(5)
O8 N12 C11 117.5(5)
C13 N13 N14 108.1(3)
C13 N13 Fe3 134.8(3)
N14 N13 Fe3 116.5(2)
C15 N14 N13 107.7(3)
C15 N14 Fe1 135.7(3)
N13 N14 Fe1 116.0(2)
O10 N15 O11 124.0(5)
O10 N15 C14 118.7(5)
O11 N15 C14 117.3(5)
C16 N16 N17 108.1(3)
C16 N16 Fe3 136.3(3)
N17 N16 Fe3 115.6(2)
C18 N17 N16 107.9(3)
C18 N17 Fe1 135.2(3)
N16 N17 Fe1 116.9(2)
O12 N18 O13 123.5(4)
O12 N18 C17 119.1(4)
O13 N18 C17 117.4(4)
N1 C1 C2 109.0(4)
N1 C1 H1 125.5
C2 C1 H1 125.5
C1 C2 C3 106.3(3)
C1 C2 N3 127.1(4)
C3 C2 N3 126.6(4)
N2 C3 C2 108.2(3)
N2 C3 H3 125.9
C2 C3 H3 125.9
N4 C4 C5 108.1(5)
N4 C4 H4 126.0
C5 C4 H4 126.0
C6 C5 C4 107.1(4)
C6 C5 N6 128.5(7)
C4 C5 N6 124.2(7)
N5 C6 C5 108.4(5)
N5 C6 H6 125.8
C5 C6 H6 125.8
N7 C7 C8 108.6(4)
N7 C7 H7 125.7
C8 C7 H7 125.7
C9 C8 C7 106.2(4)
C9 C8 N9 127.2(5)
C7 C8 N9 126.6(5)
N8 C9 C8 109.6(4)
N8 C9 H9 125.2
C8 C9 H9 125.2
N10 C10 C11 108.7(4)
N10 C10 H10 125.6
C11 C10 H10 125.6
C12 C11 C10 106.2(4)
C12 C11 N12 126.4(4)
C10 C11 N12 127.4(4)
N11 C12 C11 108.8(4)
N11 C12 H12 125.6
C11 C12 H12 125.6
N13 C13 C14 108.9(4)
N13 C13 H13 125.6
C14 C13 H13 125.6
C15 C14 C13 105.4(4)
C15 C14 N15 128.3(5)
C13 C14 N15 126.3(5)
N14 C15 C14 109.8(4)
N14 C15 H15 125.1
C14 C15 H15 125.1
N16 C16 C17 108.7(4)
N16 C16 H16 125.7
C17 C16 H16 125.7
C18 C17 C16 106.0(3)
C18 C17 N18 127.5(4)
C16 C17 N18 126.5(4)
N17 C18 C17 109.4(4)
N17 C18 H18 125.3
C17 C18 H18 125.3
C20 C19 C24 119.4(4)
C20 C19 P1 120.9(4)
C24 C19 P1 119.5(4)
C19 C20 C21 121.0(5)
C19 C20 H20 119.5
C21 C20 H20 119.5
C22 C21 C20 118.8(5)
C22 C21 H21 120.6
C20 C21 H21 120.6
C21 C22 C23 121.0(5)
C21 C22 H22 119.5
C23 C22 H22 119.5
C22 C23 C24 120.3(5)
C22 C23 H23 119.8
C24 C23 H23 119.8
C19 C24 C23 119.4(5)
C19 C24 H24 120.3
C23 C24 H24 120.3
C26 C25 C30 119.4(5)
C26 C25 P1 121.1(4)
C30 C25 P1 119.6(4)
C25 C26 C27 121.3(5)
C25 C26 H26 119.4
C27 C26 H26 119.4
C28 C27 C26 119.5(6)
C28 C27 H27 120.3
C26 C27 H27 120.3
C27 C28 C29 121.2(7)
C27 C28 H28 119.4
C29 C28 H28 119.4
C28 C29 C30 119.3(6)
C28 C29 H29 120.4
C30 C29 H29 120.4
C25 C30 C29 119.3(6)
C25 C30 H30 120.3
C29 C30 H30 120.3
C36 C31 C32 119.1(4)
C36 C31 P1 118.8(3)
C32 C31 P1 122.0(4)
C33 C32 C31 118.7(5)
C33 C32 H32 120.6
C31 C32 H32 120.6
C34 C33 C32 121.5(5)
C34 C33 H33 119.2
C32 C33 H33 119.2
C33 C34 C35 120.1(5)
C33 C34 H34 119.9
C35 C34 H34 119.9
C34 C35 C36 119.8(5)
C34 C35 H35 120.1
C36 C35 H35 120.1
C35 C36 C31 120.7(5)
C35 C36 H36 119.7
C31 C36 H36 119.7
C42 C37 C38 118.9(4)
C42 C37 P1 121.3(4)
C38 C37 P1 119.7(3)
C37 C38 C39 120.7(5)
C37 C38 H38 119.6
C39 C38 H38 119.6
C40 C39 C38 119.9(5)
C40 C39 H39 120.0
C38 C39 H39 120.0
C41 C40 C39 119.7(5)
C41 C40 H40 120.2
C39 C40 H40 120.2
C40 C41 C42 121.4(5)
C40 C41 H41 119.3
C42 C41 H41 119.3
C37 C42 C41 119.3(5)
C37 C42 H42 120.4
C41 C42 H42 120.4
C48 C43 C44 119.3(4)
C48 C43 P2 121.4(3)
C44 C43 P2 119.1(3)
C45 C44 C43 120.0(4)
C45 C44 H44 120.0
C43 C44 H44 120.0
C46 C45 C44 120.1(4)
C46 C45 H45 120.0
C44 C45 H45 120.0
C45 C46 C47 120.3(5)
C45 C46 H46 119.8
C47 C46 H46 119.8
C48 C47 C46 120.0(4)
C48 C47 H47 120.0
C46 C47 H47 120.0
C47 C48 C43 120.3(4)
C47 C48 H48 119.8
C43 C48 H48 119.8
C50 C49 C54 118.9(4)
C50 C49 P2 121.7(4)
C54 C49 P2 119.4(3)
C49 C50 C51 120.1(5)
C49 C50 H50 119.9
C51 C50 H50 119.9
C52 C51 C50 120.6(5)
C52 C51 H51 119.7
C50 C51 H51 119.7
C51 C52 C53 120.1(5)
C51 C52 H52 119.9
C53 C52 H52 119.9
C52 C53 C54 121.1(5)
C52 C53 H53 119.4
C54 C53 H53 119.4
C53 C54 C49 119.2(4)
C53 C54 H54 120.4
C49 C54 H54 120.4
C60 C55 C56 119.4(4)
C60 C55 P2 120.3(4)
C56 C55 P2 119.9(4)
C57 C56 C55 120.2(5)
C57 C56 H56 119.9
C55 C56 H56 119.9
C58 C57 C56 120.0(5)
C58 C57 H57 120.0
C56 C57 H57 120.0
C57 C58 C59 120.4(5)
C57 C58 H58 119.8
C59 C58 H58 119.8
C58 C59 C60 119.7(5)
C58 C59 H59 120.1
C60 C59 H59 120.1
C55 C60 C59 120.2(5)
C55 C60 H60 119.9
C59 C60 H60 119.9
C66 C61 C62 118.6(4)
C66 C61 P2 121.2(4)
C62 C61 P2 120.2(3)
C63 C62 C61 120.9(4)
C63 C62 H62 119.6
C61 C62 H62 119.6
C64 C63 C62 119.5(5)
C64 C63 H63 120.2
C62 C63 H63 120.2
C65 C64 C63 120.1(5)
C65 C64 H64 120.0
C63 C64 H64 120.0
C64 C65 C66 120.9(5)
C64 C65 H65 119.6
C66 C65 H65 119.6
C65 C66 C61 120.1(5)
C65 C66 H66 120.0
C61 C66 H66 120.0

loop_
_geom_bond_atom_site_label_1
_geom_bond_atom_site_label_2
_geom_bond_distance
Fe1 O1 1.892(2)
Fe1 N4 2.116(4)
Fe1 N14 2.127(3)
Fe1 N17 2.127(3)
Fe1 N1 2.149(3)
Fe1 Cl1 2.2828(12)
Fe2 O1 1.904(2)
Fe2 N5 2.124(4)
Fe2 N7 2.127(3)
Fe2 N2 2.134(3)
Fe2 N10 2.143(3)
Fe2 Cl2 2.2631(13)
Fe3 O1 1.878(2)
Fe3 N16 2.124(3)
Fe3 N8 2.134(3)
Fe3 N11 2.135(3)
Fe3 N13 2.139(3)
Fe3 Cl3 2.2909(12)
P1 C37 1.788(4)
P1 C31 1.789(4)
P1 C25 1.790(5)
P1 C19 1.791(4)
P2 C55 1.784(4)
P2 C43 1.791(4)
P2 C61 1.794(4)
P2 C49 1.795(4)
O2 N3 1.224(4)
O3 N3 1.227(4)
O4 N6 1.177(8)
O5 N6 1.275(7)
O6 N9 1.210(5)
O7 N9 1.216(5)
O8 N12 1.229(5)
O9 N12 1.216(5)
O10 N15 1.225(5)
O11 N15 1.226(5)
O12 N18 1.220(4)
O13 N18 1.237(4)
N1 C1 1.319(4)
N1 N2 1.374(4)
N2 C3 1.329(4)
N3 C2 1.426(5)
N4 C4 1.333(5)
N4 N5 1.377(4)
N5 C6 1.326(5)
N6 C5 1.449(7)
N7 C7 1.338(4)
N7 N8 1.384(4)
N8 C9 1.322(4)
N9 C8 1.441(5)
N10 C10 1.323(4)
N10 N11 1.374(4)
N11 C12 1.333(4)
N12 C11 1.432(5)
N13 C13 1.326(4)
N13 N14 1.377(4)
N14 C15 1.313(5)
N15 C14 1.426(5)
N16 C16 1.323(4)
N16 N17 1.384(4)
N17 C18 1.314(4)
N18 C17 1.414(5)
C1 C2 1.372(5)
C1 H1 0.9300
C2 C3 1.382(5)
C3 H3 0.9300
C4 C5 1.379(7)
C4 H4 0.9300
C5 C6 1.366(7)
C6 H6 0.9300
C7 C8 1.374(5)
C7 H7 0.9300
C8 C9 1.372(5)
C9 H9 0.9300
C10 C11 1.375(5)
C10 H10 0.9300
C11 C12 1.375(5)
C12 H12 0.9300
C13 C14 1.378(5)
C13 H13 0.9300
C14 C15 1.375(5)
C15 H15 0.9300
C16 C17 1.378(5)
C16 H16 0.9300
C17 C18 1.375(5)
C18 H18 0.9300
C19 C20 1.358(6)
C19 C24 1.364(6)
C20 C21 1.395(6)
C20 H20 0.9300
C21 C22 1.345(6)
C21 H21 0.9300
C22 C23 1.350(7)
C22 H22 0.9300
C23 C24 1.392(7)
C23 H23 0.9300
C24 H24 0.9300
C25 C26 1.372(6)
C25 C30 1.377(6)
C26 C27 1.377(7)
C26 H26 0.9300
C27 C28 1.346(8)
C27 H27 0.9300
C28 C29 1.376(8)
C28 H28 0.9300
C29 C30 1.404(8)
C29 H29 0.9300
C30 H30 0.9300
C31 C36 1.377(6)
C31 C32 1.397(5)
C32 C33 1.374(6)
C32 H32 0.9300
C33 C34 1.352(7)
C33 H33 0.9300
C34 C35 1.367(7)
C34 H34 0.9300
C35 C36 1.370(6)
C35 H35 0.9300
C36 H36 0.9300
C37 C42 1.367(5)
C37 C38 1.372(6)
C38 C39 1.376(6)
C38 H38 0.9300
C39 C40 1.355(7)
C39 H39 0.9300
C40 C41 1.344(7)
C40 H40 0.9300
C41 C42 1.384(6)
C41 H41 0.9300
C42 H42 0.9300
C43 C48 1.375(5)
C43 C44 1.390(5)
C44 C45 1.371(6)
C44 H44 0.9300
C45 C46 1.367(6)
C45 H45 0.9300
C46 C47 1.374(6)
C46 H46 0.9300
C47 C48 1.370(6)
C47 H47 0.9300
C48 H48 0.9300
C49 C50 1.376(6)
C49 C54 1.393(5)
C50 C51 1.379(7)
C50 H50 0.9300
C51 C52 1.342(7)
C51 H51 0.9300
C52 C53 1.357(7)
C52 H52 0.9300
C53 C54 1.371(6)
C53 H53 0.9300
C54 H54 0.9300
C55 C60 1.375(5)
C55 C56 1.382(5)
C56 C57 1.380(6)
C56 H56 0.9300
C57 C58 1.364(6)
C57 H57 0.9300
C58 C59 1.374(6)
C58 H58 0.9300
C59 C60 1.383(6)
C59 H59 0.9300
C60 H60 0.9300
C61 C66 1.371(6)
C61 C62 1.378(5)
C62 C63 1.371(6)
C62 H62 0.9300
C63 C64 1.363(6)
C63 H63 0.9300
C64 C65 1.351(7)
C64 H64 0.9300
C65 C66 1.369(7)
C65 H65 0.9300
C66 H66 0.9300
